data_4338344
loop_
_publ_author_name
'Siwatch, Rahul Kumar'
'Yadav, Dhirendra'
'Mukherjee, Goutam'
'Rajaraman, Gopalan'
'Nagendran, Selvarajan'

_publ_section_title
;
 Are ligand-stabilized carboxylic Acid derivatives with ge&#x2550;te bonds
 isolable?
;
_journal_issue 10
_journal_name_full 'Inorganic chemistry'
_journal_page_first 5073
_journal_page_last 5079
_journal_paper_doi 10.1021/ic500116f
_journal_volume 53
_journal_year 2014
_chemical_formula_moiety 'C19 H32 Ge N2 O Te'
_chemical_formula_sum 'C19 H32 Ge N2 O Te'
_chemical_formula_weight 504.68
_chemical_name_systematic
; 
 ? 
;
_space_group_IT_number 14
_symmetry_cell_setting monoclinic
_symmetry_space_group_name_Hall '-P 2ybc'
_symmetry_space_group_name_H-M 'P 1 21/c 1'
_atom_sites_solution_hydrogens geom
_atom_sites_solution_primary direct
_atom_sites_solution_secondary difmap
_audit_creation_method SHELXL-97
_cell_angle_alpha 90.00
_cell_angle_beta 110.3050(10)
_cell_angle_gamma 90.00
_cell_formula_units_Z 4
_cell_length_a 9.1473(9)
_cell_length_b 21.0572(19)
_cell_length_c 11.9661(11)
_cell_measurement_temperature 100(2)
_cell_volume 2161.6(4)
_computing_cell_refinement 'Bruker SMART'
_computing_data_collection 'Bruker SMART'
_computing_data_reduction 'Bruker SAINT'
_computing_molecular_graphics 'Bruker SHELXTL'
_computing_publication_material 'Bruker SHELXTL'
_computing_structure_refinement 'SHELXL-97 (Sheldrick, 1997)'
_computing_structure_solution 'SHELXS-97 (Sheldrick, 1990)'
_diffrn_ambient_temperature 100(2)
_diffrn_measured_fraction_theta_full 0.985
_diffrn_measured_fraction_theta_max 0.985
_diffrn_measurement_device_type 'CCD area detector'
_diffrn_measurement_method 'phi and omega scans'
_diffrn_radiation_monochromator graphite
_diffrn_radiation_source 'fine-focus sealed tube'
_diffrn_radiation_type MoK\a
_diffrn_radiation_wavelength 0.71073
_diffrn_reflns_av_R_equivalents 0.0378
_diffrn_reflns_av_sigmaI/netI 0.0454
_diffrn_reflns_limit_h_max 10
_diffrn_reflns_limit_h_min -10
_diffrn_reflns_limit_k_max 15
_diffrn_reflns_limit_k_min -25
_diffrn_reflns_limit_l_max 6
_diffrn_reflns_limit_l_min -14
_diffrn_reflns_number 7408
_diffrn_reflns_theta_full 25.00
_diffrn_reflns_theta_max 25.00
_diffrn_reflns_theta_min 1.93
_exptl_absorpt_coefficient_mu 2.748
_exptl_absorpt_correction_T_max 0.564
_exptl_absorpt_correction_T_min 0.285
_exptl_absorpt_correction_type multi-scan
_exptl_absorpt_process_details '(SADABS; Bruker, 2000)'
_exptl_crystal_colour Red
_exptl_crystal_density_diffrn 1.551
_exptl_crystal_density_method 'not measured'
_exptl_crystal_description Block
_exptl_crystal_F_000 1008.0
_exptl_crystal_size_max 0.540
_exptl_crystal_size_mid 0.390
_exptl_crystal_size_min 0.210
_refine_diff_density_max 0.960
_refine_diff_density_min -0.842
_refine_diff_density_rms 0.148
_refine_ls_extinction_method none
_refine_ls_goodness_of_fit_ref 1.065
_refine_ls_hydrogen_treatment constr
_refine_ls_matrix_type full
_refine_ls_number_parameters 224
_refine_ls_number_reflns 3747
_refine_ls_number_restraints 0
_refine_ls_restrained_S_all 1.065
_refine_ls_R_factor_all 0.0422
_refine_ls_R_factor_gt 0.0325
_refine_ls_shift/su_max 0.001
_refine_ls_shift/su_mean 0.000
_refine_ls_structure_factor_coef Fsqd
_refine_ls_weighting_details 'calc w=1/[\s^2^(Fo^2^)+(0.0553P)^2^+0.0000P] where P=(Fo^2^+2Fc^2^)/3'
_refine_ls_weighting_scheme calc
_refine_ls_wR_factor_gt 0.0847
_refine_ls_wR_factor_ref 0.0913
_reflns_number_gt 3266
_reflns_number_total 3804
_reflns_threshold_expression >2sigma(I)
_cod_data_source_file ic500116f_si_001.cif
_cod_data_source_block 4
_cod_depositor_comments
;
The following automatic conversions were performed:

'_symmetry_cell_setting' value 'Monoclinic' changed to 'monoclinic'
according to
/usr/data/users/saulius/crontab/automatic-downloads/rss-feeds/ACS/lib/dictionaries/cif_core.dic
dictionary named 'cif_core.dic' version 2.4.2 from 2011-04-26.

Automatic conversion script
Id: cif_fix_values 2281 2013-09-26 08:29:07Z andrius 

 Adding full bibliography for 4338344--4338346.cif.
;
_cod_original_sg_symbol_H-M 'P 21/c'
_cod_original_formula_sum 'C19 H32 Ge N2 O Te '
_cod_database_code 4338344

loop_
_symmetry_equiv_pos_as_xyz
'x, y, z'
'-x, y+1/2, -z+1/2'
'-x, -y, -z'
'x, -y-1/2, z-1/2'

loop_
_atom_site_label
_atom_site_type_symbol
_atom_site_fract_x
_atom_site_fract_y
_atom_site_fract_z
_atom_site_U_iso_or_equiv
_atom_site_adp_type
_atom_site_occupancy
_atom_site_symmetry_multiplicity
_atom_site_calc_flag
_atom_site_refinement_flags
Ge1 Ge 0.25330(4) 0.396972(18) 0.71156(3) 0.02022(12) Uani 1 1 d .
Te1 Te 0.01893(3) 0.362419(13) 0.55161(2) 0.02978(12) Uani 1 1 d .
O1 O 0.3032(3) 0.37201(12) 0.8615(2) 0.0256(6) Uani 1 1 d .
N1 N 0.2943(3) 0.48451(14) 0.7283(2) 0.0225(6) Uani 1 1 d .
N2 N 0.4461(3) 0.39366(13) 0.6860(3) 0.0199(6) Uani 1 1 d .
C1 C 0.4152(4) 0.50398(18) 0.6982(3) 0.0249(8) Uani 1 1 d .
C2 C 0.4458(5) 0.56856(19) 0.6857(3) 0.0307(9) Uani 1 1 d .
H2 H 0.3739 0.5962 0.6985 0.037 Uiso 1 1 calc R
C3 C 0.5628(5) 0.59828(19) 0.6578(3) 0.0318(9) Uani 1 1 d .
H3 H 0.5589 0.6424 0.6583 0.038 Uiso 1 1 calc R
C4 C 0.6845(5) 0.5735(2) 0.6295(3) 0.0327(9) Uani 1 1 d .
H4 H 0.7522 0.6023 0.6140 0.039 Uiso 1 1 calc R
C5 C 0.7153(4) 0.5100(2) 0.6221(3) 0.0334(9) Uani 1 1 d .
H5 H 0.8016 0.5015 0.6004 0.040 Uiso 1 1 calc R
C6 C 0.6384(4) 0.45630(18) 0.6418(3) 0.0264(8) Uani 1 1 d .
H6 H 0.6815 0.4179 0.6307 0.032 Uiso 1 1 calc R
C7 C 0.5058(4) 0.45077(17) 0.6758(3) 0.0228(8) Uani 1 1 d .
C8 C 0.1796(4) 0.52850(19) 0.7472(3) 0.0285(8) Uani 1 1 d .
H8A H 0.0877 0.5043 0.7433 0.034 Uiso 1 1 calc R
H8B H 0.1486 0.5588 0.6821 0.034 Uiso 1 1 calc R
C9 C 0.5107(4) 0.33407(18) 0.6596(3) 0.0253(8) Uani 1 1 d .
H9A H 0.5352 0.3398 0.5876 0.030 Uiso 1 1 calc R
H9B H 0.4312 0.3014 0.6436 0.030 Uiso 1 1 calc R
C10 C 0.2345(4) 0.56556(19) 0.8647(4) 0.0316(9) Uani 1 1 d .
H10 H 0.3267 0.5904 0.8684 0.038 Uiso 1 1 calc R
C11 C 0.6578(4) 0.31048(18) 0.7591(3) 0.0273(8) Uani 1 1 d .
H11 H 0.7310 0.3461 0.7828 0.033 Uiso 1 1 calc R
C12 C 0.1034(5) 0.6116(2) 0.8612(5) 0.0474(12) Uani 1 1 d .
H12A H 0.0128 0.5879 0.8591 0.071 Uiso 1 1 calc R
H12B H 0.0785 0.6377 0.7913 0.071 Uiso 1 1 calc R
H12C H 0.1366 0.6379 0.9309 0.071 Uiso 1 1 calc R
C13 C 0.2768(6) 0.5231(2) 0.9736(4) 0.0518(12) Uani 1 1 d .
H13A H 0.1850 0.5016 0.9755 0.078 Uiso 1 1 calc R
H13B H 0.3195 0.5484 1.0442 0.078 Uiso 1 1 calc R
H13C H 0.3525 0.4923 0.9702 0.078 Uiso 1 1 calc R
C14 C 0.7352(4) 0.2581(2) 0.7128(4) 0.0363(10) Uani 1 1 d .
H14A H 0.8260 0.2434 0.7759 0.054 Uiso 1 1 calc R
H14B H 0.7651 0.2742 0.6488 0.054 Uiso 1 1 calc R
H14C H 0.6634 0.2235 0.6843 0.054 Uiso 1 1 calc R
C15 C 0.6232(5) 0.2891(2) 0.8686(4) 0.0406(10) Uani 1 1 d .
H15A H 0.5540 0.2532 0.8485 0.061 Uiso 1 1 calc R
H15B H 0.5750 0.3232 0.8963 0.061 Uiso 1 1 calc R
H15C H 0.7187 0.2772 0.9303 0.061 Uiso 1 1 calc R
C16 C 0.2174(4) 0.33045(18) 0.9131(3) 0.0251(8) Uani 1 1 d .
C17 C 0.3116(5) 0.3314(2) 1.0460(4) 0.0419(11) Uani 1 1 d .
H17A H 0.4132 0.3139 1.0594 0.063 Uiso 1 1 calc R
H17B H 0.2592 0.3064 1.0878 0.063 Uiso 1 1 calc R
H17C H 0.3217 0.3743 1.0746 0.063 Uiso 1 1 calc R
C18 C 0.0552(4) 0.3557(2) 0.8913(4) 0.0352(10) Uani 1 1 d .
H18A H 0.0619 0.3979 0.9228 0.053 Uiso 1 1 calc R
H18B H 0.0028 0.3287 0.9300 0.053 Uiso 1 1 calc R
H18C H -0.0022 0.3565 0.8072 0.053 Uiso 1 1 calc R
C19 C 0.2093(5) 0.26327(19) 0.8629(4) 0.0408(11) Uani 1 1 d .
H19A H 0.1574 0.2643 0.7781 0.061 Uiso 1 1 calc R
H19B H 0.1525 0.2364 0.8982 0.061 Uiso 1 1 calc R
H19C H 0.3130 0.2470 0.8810 0.061 Uiso 1 1 calc R

loop_
_atom_site_aniso_label
_atom_site_aniso_U_11
_atom_site_aniso_U_22
_atom_site_aniso_U_33
_atom_site_aniso_U_23
_atom_site_aniso_U_13
_atom_site_aniso_U_12
Ge1 0.0175(2) 0.0199(2) 0.0228(2) 0.00090(15) 0.00640(15) -0.00008(14)
Te1 0.02347(16) 0.0382(2) 0.02455(16) -0.00305(10) 0.00446(11) -0.00489(10)
O1 0.0218(12) 0.0265(15) 0.0270(13) 0.0056(11) 0.0067(10) -0.0019(10)
N1 0.0252(15) 0.0192(17) 0.0225(15) 0.0001(13) 0.0077(12) 0.0015(13)
N2 0.0170(14) 0.0167(16) 0.0269(15) -0.0015(12) 0.0089(12) -0.0018(12)
C1 0.0266(18) 0.027(2) 0.0181(17) 0.0003(15) 0.0038(14) -0.0013(16)
C2 0.042(2) 0.025(2) 0.0259(19) 0.0017(17) 0.0133(17) -0.0028(18)
C3 0.049(2) 0.018(2) 0.030(2) 0.0001(16) 0.0145(18) -0.0108(18)
C4 0.038(2) 0.031(2) 0.029(2) -0.0014(18) 0.0111(17) -0.0099(18)
C5 0.0246(19) 0.049(3) 0.0247(19) 0.0029(19) 0.0059(15) -0.0022(18)
C6 0.0236(18) 0.030(2) 0.0247(18) -0.0001(16) 0.0073(15) -0.0018(16)
C7 0.0212(17) 0.025(2) 0.0176(16) 0.0009(15) 0.0014(13) -0.0001(16)
C8 0.0277(19) 0.027(2) 0.0289(19) -0.0031(17) 0.0072(15) -0.0002(16)
C9 0.0219(17) 0.024(2) 0.0292(19) -0.0040(17) 0.0075(15) 0.0001(15)
C10 0.036(2) 0.026(2) 0.039(2) -0.0097(18) 0.0206(18) -0.0039(17)
C11 0.0196(17) 0.025(2) 0.034(2) -0.0016(17) 0.0045(15) -0.0037(15)
C12 0.050(3) 0.039(3) 0.062(3) -0.011(2) 0.030(2) -0.007(2)
C13 0.075(3) 0.046(3) 0.032(2) -0.007(2) 0.017(2) -0.007(3)
C14 0.027(2) 0.028(2) 0.051(3) -0.009(2) 0.0093(19) 0.0096(17)
C15 0.029(2) 0.043(3) 0.047(3) 0.010(2) 0.0100(19) 0.0036(19)
C16 0.0242(18) 0.025(2) 0.0286(19) 0.0063(17) 0.0116(15) -0.0035(16)
C17 0.036(2) 0.051(3) 0.033(2) 0.015(2) 0.0061(18) -0.009(2)
C18 0.026(2) 0.049(3) 0.033(2) -0.0005(19) 0.0129(17) 0.0005(18)
C19 0.043(2) 0.026(2) 0.060(3) 0.005(2) 0.026(2) -0.0092(19)

loop_
_atom_type_symbol
_atom_type_description
_atom_type_scat_dispersion_real
_atom_type_scat_dispersion_imag
_atom_type_scat_source
C C 0.0033 0.0016 'International Tables Vol C Tables 4.2.6.8 and 6.1.1.4'
H H 0.0000 0.0000 'International Tables Vol C Tables 4.2.6.8 and 6.1.1.4'
N N 0.0061 0.0033 'International Tables Vol C Tables 4.2.6.8 and 6.1.1.4'
O O 0.0106 0.0060 'International Tables Vol C Tables 4.2.6.8 and 6.1.1.4'
Ge Ge 0.1547 1.8001 'International Tables Vol C Tables 4.2.6.8 and 6.1.1.4'
Te Te -0.5308 1.6751 'International Tables Vol C Tables 4.2.6.8 and 6.1.1.4'

loop_
_geom_angle_atom_site_label_1
_geom_angle_atom_site_label_2
_geom_angle_atom_site_label_3
_geom_angle
O1 Ge1 N1 102.22(12)
O1 Ge1 N2 103.03(12)
N1 Ge1 N2 83.70(12)
O1 Ge1 Te1 123.67(8)
N1 Ge1 Te1 117.74(9)
N2 Ge1 Te1 118.50(9)
C16 O1 Ge1 128.6(2)
C1 N1 C8 123.1(3)
C1 N1 Ge1 115.1(2)
C8 N1 Ge1 120.4(2)
C7 N2 C9 122.6(3)
C7 N2 Ge1 114.4(2)
C9 N2 Ge1 122.2(2)
N1 C1 C2 122.5(3)
N1 C1 C7 112.6(3)
C2 C1 C7 124.8(3)
C3 C2 C1 131.7(4)
C3 C2 H2 114.1
C1 C2 H2 114.1
C4 C3 C2 130.6(4)
C4 C3 H3 114.7
C2 C3 H3 114.7
C3 C4 C5 125.9(4)
C3 C4 H4 117.0
C5 C4 H4 117.0
C4 C5 C6 130.6(4)
C4 C5 H5 114.7
C6 C5 H5 114.7
C5 C6 C7 130.5(4)
C5 C6 H6 114.7
C7 C6 H6 114.7
N2 C7 C6 121.1(3)
N2 C7 C1 113.1(3)
C6 C7 C1 125.7(3)
N1 C8 C10 115.9(3)
N1 C8 H8A 108.3
C10 C8 H8A 108.3
N1 C8 H8B 108.3
C10 C8 H8B 108.3
H8A C8 H8B 107.4
N2 C9 C11 114.8(3)
N2 C9 H9A 108.6
C11 C9 H9A 108.6
N2 C9 H9B 108.6
C11 C9 H9B 108.6
H9A C9 H9B 107.6
C13 C10 C12 111.1(4)
C13 C10 C8 113.1(3)
C12 C10 C8 107.0(3)
C13 C10 H10 108.5
C12 C10 H10 108.5
C8 C10 H10 108.5
C14 C11 C15 111.3(3)
C14 C11 C9 110.2(3)
C15 C11 C9 112.1(3)
C14 C11 H11 107.7
C15 C11 H11 107.7
C9 C11 H11 107.7
C10 C12 H12A 109.5
C10 C12 H12B 109.5
H12A C12 H12B 109.5
C10 C12 H12C 109.5
H12A C12 H12C 109.5
H12B C12 H12C 109.5
C10 C13 H13A 109.5
C10 C13 H13B 109.5
H13A C13 H13B 109.5
C10 C13 H13C 109.5
H13A C13 H13C 109.5
H13B C13 H13C 109.5
C11 C14 H14A 109.5
C11 C14 H14B 109.5
H14A C14 H14B 109.5
C11 C14 H14C 109.5
H14A C14 H14C 109.5
H14B C14 H14C 109.5
C11 C15 H15A 109.5
C11 C15 H15B 109.5
H15A C15 H15B 109.5
C11 C15 H15C 109.5
H15A C15 H15C 109.5
H15B C15 H15C 109.5
O1 C16 C18 111.0(3)
O1 C16 C17 104.1(3)
C18 C16 C17 110.0(3)
O1 C16 C19 110.6(3)
C18 C16 C19 110.3(3)
C17 C16 C19 110.8(3)
C16 C17 H17A 109.5
C16 C17 H17B 109.5
H17A C17 H17B 109.5
C16 C17 H17C 109.5
H17A C17 H17C 109.5
H17B C17 H17C 109.5
C16 C18 H18A 109.5
C16 C18 H18B 109.5
H18A C18 H18B 109.5
C16 C18 H18C 109.5
H18A C18 H18C 109.5
H18B C18 H18C 109.5
C16 C19 H19A 109.5
C16 C19 H19B 109.5
H19A C19 H19B 109.5
C16 C19 H19C 109.5
H19A C19 H19C 109.5
H19B C19 H19C 109.5

loop_
_geom_bond_atom_site_label_1
_geom_bond_atom_site_label_2
_geom_bond_distance
Ge1 O1 1.771(3)
Ge1 N1 1.878(3)
Ge1 N2 1.893(3)
Ge1 Te1 2.4374(4)
O1 C16 1.449(4)
N1 C1 1.340(5)
N1 C8 1.475(5)
N2 C7 1.344(4)
N2 C9 1.467(5)
C1 C2 1.407(5)
C1 C7 1.473(5)
C2 C3 1.377(5)
C2 H2 0.9300
C3 C4 1.374(6)
C3 H3 0.9300
C4 C5 1.375(6)
C4 H4 0.9300
C5 C6 1.395(5)
C5 H5 0.9300
C6 C7 1.412(5)
C6 H6 0.9300
C8 C10 1.532(5)
C8 H8A 0.9700
C8 H8B 0.9700
C9 C11 1.537(5)
C9 H9A 0.9700
C9 H9B 0.9700
C10 C13 1.516(6)
C10 C12 1.531(6)
C10 H10 0.9800
C11 C14 1.516(5)
C11 C15 1.519(6)
C11 H11 0.9800
C12 H12A 0.9600
C12 H12B 0.9600
C12 H12C 0.9600
C13 H13A 0.9600
C13 H13B 0.9600
C13 H13C 0.9600
C14 H14A 0.9600
C14 H14B 0.9600
C14 H14C 0.9600
C15 H15A 0.9600
C15 H15B 0.9600
C15 H15C 0.9600
C16 C18 1.511(5)
C16 C17 1.523(5)
C16 C19 1.528(6)
C17 H17A 0.9600
C17 H17B 0.9600
C17 H17C 0.9600
C18 H18A 0.9600
C18 H18B 0.9600
C18 H18C 0.9600
C19 H19A 0.9600
C19 H19B 0.9600
C19 H19C 0.9600

loop_
_geom_torsion_atom_site_label_1
_geom_torsion_atom_site_label_2
_geom_torsion_atom_site_label_3
_geom_torsion_atom_site_label_4
_geom_torsion
N1 Ge1 O1 C16 134.3(3)
N2 Ge1 O1 C16 -139.5(3)
Te1 Ge1 O1 C16 -1.5(3)
O1 Ge1 N1 C1 111.6(2)
N2 Ge1 N1 C1 9.6(2)
Te1 Ge1 N1 C1 -109.3(2)
O1 Ge1 N1 C8 -81.2(3)
N2 Ge1 N1 C8 176.8(3)
Te1 Ge1 N1 C8 57.8(3)
O1 Ge1 N2 C7 -109.4(2)
N1 Ge1 N2 C7 -8.3(2)
Te1 Ge1 N2 C7 109.9(2)
O1 Ge1 N2 C9 80.4(3)
N1 Ge1 N2 C9 -178.5(3)
Te1 Ge1 N2 C9 -60.2(3)
C8 N1 C1 C2 2.0(5)
Ge1 N1 C1 C2 168.8(3)
C8 N1 C1 C7 -175.7(3)
Ge1 N1 C1 C7 -8.9(4)
N1 C1 C2 C3 178.8(4)
C7 C1 C2 C3 -3.7(6)
C1 C2 C3 C4 2.5(8)
C2 C3 C4 C5 0.5(7)
C3 C4 C5 C6 -1.1(7)
C4 C5 C6 C7 -0.3(7)
C9 N2 C7 C6 -1.8(5)
Ge1 N2 C7 C6 -172.0(3)
C9 N2 C7 C1 175.7(3)
Ge1 N2 C7 C1 5.6(4)
C5 C6 C7 N2 177.6(3)
C5 C6 C7 C1 0.4(6)
N1 C1 C7 N2 2.1(4)
C2 C1 C7 N2 -175.6(3)
N1 C1 C7 C6 179.5(3)
C2 C1 C7 C6 1.8(5)
C1 N1 C8 C10 -75.7(4)
Ge1 N1 C8 C10 118.2(3)
C7 N2 C9 C11 79.5(4)
Ge1 N2 C9 C11 -111.2(3)
N1 C8 C10 C13 -61.7(5)
N1 C8 C10 C12 175.6(3)
N2 C9 C11 C14 -167.0(3)
N2 C9 C11 C15 68.4(4)
Ge1 O1 C16 C18 -57.2(4)
Ge1 O1 C16 C17 -175.4(3)
Ge1 O1 C16 C19 65.6(4)
